data_4333906
loop_
_publ_author_name
'David W. Shaffer'
'G\'eza Szigethy'
'Joseph W. Ziller'
'Alan F. Heyduk'

_publ_section_title
;
 Synthesis and Characterization of a Redox-Active Bis(thiophenolato)amide
 Ligand, [SNS]3-, and the Homoleptic Tungsten Complexes, W[SNS]2 and
 W[ONO]2
;
_journal_name_full 'Inorganic Chemistry'
_journal_page_first 2110
_journal_page_last 2118
_journal_paper_doi 10.1021/ic302506e
_journal_volume 52
_journal_year 2013
_chemical_formula_sum 'C56 H80 N2 O4 W'
_chemical_formula_weight 1029.07
_chemical_name_systematic
; 
 ? 
;
_space_group_IT_number 2
_symmetry_cell_setting triclinic
_symmetry_space_group_name_Hall '-P 1'
_symmetry_space_group_name_H-M 'P -1'
_atom_sites_solution_hydrogens geom
_atom_sites_solution_primary direct
_atom_sites_solution_secondary difmap
_audit_creation_method SHELXL-97
_cell_angle_alpha 82.7281(6)
_cell_angle_beta 73.9437(6)
_cell_angle_gamma 76.1399(6)
_cell_formula_units_Z 2
_cell_length_a 11.6164(7)
_cell_length_b 12.0666(7)
_cell_length_c 20.5721(12)
_cell_measurement_reflns_used 9768
_cell_measurement_temperature 143(2)
_cell_measurement_theta_max 28.40
_cell_measurement_theta_min 2.26
_cell_volume 2684.8(3)
_computing_cell_refinement 'Bruker SAINT'
_computing_data_collection 'Bruker APEX2'
_computing_data_reduction 'Bruker SAINT'
_computing_molecular_graphics 'Bruker SHELXTL'
_computing_publication_material 'Bruker SHELXTL'
_computing_structure_refinement 'SHELXL-97 (Sheldrick, 2008)'
_computing_structure_solution 'SHELXS-97 (Sheldrick, 2008)'
_diffrn_ambient_temperature 143(2)
_diffrn_measured_fraction_theta_full 0.998
_diffrn_measured_fraction_theta_max 0.903
_diffrn_measurement_device_type 'Bruker APEX-II CCD'
_diffrn_measurement_method '\f and \w scans'
_diffrn_radiation_monochromator graphite
_diffrn_radiation_source 'fine-focus sealed tube'
_diffrn_radiation_type MoK\a
_diffrn_radiation_wavelength 0.71073
_diffrn_reflns_av_R_equivalents 0.0174
_diffrn_reflns_av_sigmaI/netI 0.0220
_diffrn_reflns_limit_h_max 15
_diffrn_reflns_limit_h_min -15
_diffrn_reflns_limit_k_max 15
_diffrn_reflns_limit_k_min -16
_diffrn_reflns_limit_l_max 27
_diffrn_reflns_limit_l_min -27
_diffrn_reflns_number 31079
_diffrn_reflns_theta_full 25.50
_diffrn_reflns_theta_max 28.49
_diffrn_reflns_theta_min 1.74
_exptl_absorpt_coefficient_mu 2.195
_exptl_absorpt_correction_T_max 0.7053
_exptl_absorpt_correction_T_min 0.6099
_exptl_absorpt_correction_type numerical
_exptl_absorpt_process_details 'BRUKER SADABS'
_exptl_crystal_colour brown
_exptl_crystal_density_diffrn 1.273
_exptl_crystal_density_meas ?
_exptl_crystal_description prism
_exptl_crystal_F_000 1072
_exptl_crystal_size_max 0.25
_exptl_crystal_size_mid 0.24
_exptl_crystal_size_min 0.17
_refine_diff_density_max 1.050
_refine_diff_density_min -0.746
_refine_diff_density_rms 0.069
_refine_ls_extinction_method none
_refine_ls_goodness_of_fit_ref 1.042
_refine_ls_hydrogen_treatment constr
_refine_ls_matrix_type full
_refine_ls_number_parameters 592
_refine_ls_number_reflns 12287
_refine_ls_number_restraints 0
_refine_ls_restrained_S_all 1.042
_refine_ls_R_factor_all 0.0228
_refine_ls_R_factor_gt 0.0203
_refine_ls_shift/su_max 0.003
_refine_ls_shift/su_mean 0.000
_refine_ls_structure_factor_coef Fsqd
_refine_ls_weighting_details 'calc w=1/[\s^2^(Fo^2^)+(0.0277P)^2^+1.3602P] where P=(Fo^2^+2Fc^2^)/3'
_refine_ls_weighting_scheme calc
_refine_ls_wR_factor_gt 0.0500
_refine_ls_wR_factor_ref 0.0511
_reflns_number_gt 11491
_reflns_number_total 12287
_reflns_threshold_expression >2sigma(I)
_cod_data_source_file ic302506e_si_001_2.cif
_cod_data_source_block W[ONO]2
_cod_depositor_comments
;
The following automatic conversions were performed:

'_exptl_crystal_density_meas' value 'not_measured' was changed to '?'
- the value is perceived as not measured.

Automatic conversion script
Id: cif_fix_values 3008 2015-01-20 13:52:24Z robertas 
;
_cod_database_code 4333906

loop_
_symmetry_equiv_pos_as_xyz
'x, y, z'
'-x, -y, -z'

loop_
_atom_site_label
_atom_site_type_symbol
_atom_site_fract_x
_atom_site_fract_y
_atom_site_fract_z
_atom_site_U_iso_or_equiv
_atom_site_adp_type
_atom_site_occupancy
_atom_site_symmetry_multiplicity
_atom_site_calc_flag
_atom_site_refinement_flags
W1 W 0.233239(7) 0.264978(6) 0.248234(3) 0.01660(3) Uani 1 1 d .
N1 N 0.13090(15) 0.25784(14) 0.34648(8) 0.0197(3) Uani 1 1 d .
N2 N 0.33897(14) 0.25938(13) 0.15095(7) 0.0167(3) Uani 1 1 d .
O1 O 0.32050(12) 0.32624(12) 0.29597(6) 0.0207(3) Uani 1 1 d .
O2 O 0.09582(12) 0.21027(12) 0.24226(6) 0.0202(3) Uani 1 1 d .
O3 O 0.17735(12) 0.41251(11) 0.20768(6) 0.0197(3) Uani 1 1 d .
O4 O 0.33809(12) 0.11600(11) 0.24654(6) 0.0197(3) Uani 1 1 d .
C1 C 0.17366(19) 0.29843(17) 0.39517(9) 0.0223(4) Uani 1 1 d .
C2 C 0.28154(18) 0.33727(16) 0.36415(9) 0.0214(4) Uani 1 1 d .
C3 C 0.34196(19) 0.38703(17) 0.39854(10) 0.0242(4) Uani 1 1 d .
C4 C 0.2899(2) 0.39319(19) 0.46814(10) 0.0297(5) Uani 1 1 d .
H4 H 0.3295 0.4243 0.4939 0.036 Uiso 1 1 calc R
C5 C 0.1824(2) 0.3558(2) 0.50175(11) 0.0326(5) Uani 1 1 d .
C6 C 0.1242(2) 0.3087(2) 0.46463(10) 0.0302(5) Uani 1 1 d .
H6 H 0.0506 0.2836 0.4867 0.036 Uiso 1 1 calc R
C7 C 0.4539(2) 0.4358(2) 0.36031(11) 0.0293(5) Uani 1 1 d .
C8 C 0.5581(2) 0.3412(2) 0.32477(14) 0.0425(6) Uani 1 1 d .
H8A H 0.5799 0.2806 0.3585 0.064 Uiso 1 1 calc R
H8B H 0.6298 0.3734 0.3017 0.064 Uiso 1 1 calc R
H8C H 0.5309 0.3093 0.2915 0.064 Uiso 1 1 calc R
C9 C 0.4165(3) 0.5303(2) 0.30795(13) 0.0394(6) Uani 1 1 d .
H9A H 0.3902 0.4974 0.2748 0.059 Uiso 1 1 calc R
H9B H 0.4867 0.5646 0.2847 0.059 Uiso 1 1 calc R
H9C H 0.3489 0.5893 0.3310 0.059 Uiso 1 1 calc R
C10 C 0.5030(3) 0.4899(3) 0.40793(13) 0.0439(6) Uani 1 1 d .
H10A H 0.4380 0.5505 0.4313 0.066 Uiso 1 1 calc R
H10B H 0.5727 0.5224 0.3815 0.066 Uiso 1 1 calc R
H10C H 0.5295 0.4312 0.4414 0.066 Uiso 1 1 calc R
C11 C 0.1310(3) 0.3656(3) 0.57884(11) 0.0461(7) Uani 1 1 d .
C12 C -0.0024(4) 0.3543(4) 0.60241(15) 0.0925(16) Uani 1 1 d .
H12A H -0.0489 0.4027 0.5723 0.139 Uiso 1 1 calc R
H12B H -0.0375 0.3785 0.6488 0.139 Uiso 1 1 calc R
H12C H -0.0064 0.2744 0.6013 0.139 Uiso 1 1 calc R
C13 C 0.2145(5) 0.2759(3) 0.61405(15) 0.0952(16) Uani 1 1 d .
H13A H 0.1910 0.2877 0.6626 0.143 Uiso 1 1 calc R
H13B H 0.2998 0.2830 0.5947 0.143 Uiso 1 1 calc R
H13C H 0.2065 0.1994 0.6074 0.143 Uiso 1 1 calc R
C14 C 0.1318(3) 0.4841(3) 0.59782(14) 0.0564(8) Uani 1 1 d .
H14A H 0.0852 0.5431 0.5720 0.085 Uiso 1 1 calc R
H14B H 0.2166 0.4938 0.5872 0.085 Uiso 1 1 calc R
H14C H 0.0942 0.4913 0.6464 0.085 Uiso 1 1 calc R
C15 C 0.02593(18) 0.21043(16) 0.35929(9) 0.0211(4) Uani 1 1 d .
C16 C 0.00868(17) 0.18520(16) 0.29844(9) 0.0198(4) Uani 1 1 d .
C17 C -0.08727(18) 0.13806(17) 0.29500(10) 0.0224(4) Uani 1 1 d .
C18 C -0.16815(19) 0.11545(18) 0.35696(11) 0.0266(4) Uani 1 1 d .
H18 H -0.2352 0.0833 0.3569 0.032 Uiso 1 1 calc R
C19 C -0.1545(2) 0.13812(18) 0.41888(11) 0.0273(4) Uani 1 1 d .
C20 C -0.05684(19) 0.18534(18) 0.41956(10) 0.0260(4) Uani 1 1 d .
H20 H -0.0465 0.2006 0.4615 0.031 Uiso 1 1 calc R
C21 C -0.10002(19) 0.11156(19) 0.22672(11) 0.0281(4) Uani 1 1 d .
C22 C 0.0144(2) 0.0241(2) 0.19317(13) 0.0367(5) Uani 1 1 d .
H22A H 0.0866 0.0581 0.1829 0.055 Uiso 1 1 calc R
H22B H 0.0040 0.0027 0.1511 0.055 Uiso 1 1 calc R
H22C H 0.0255 -0.0440 0.2241 0.055 Uiso 1 1 calc R
C23 C -0.1143(2) 0.2214(2) 0.18037(12) 0.0365(5) Uani 1 1 d .
H23A H -0.1891 0.2756 0.2013 0.055 Uiso 1 1 calc R
H23B H -0.1198 0.2030 0.1364 0.055 Uiso 1 1 calc R
H23C H -0.0431 0.2556 0.1738 0.055 Uiso 1 1 calc R
C24 C -0.2122(2) 0.0602(2) 0.23513(13) 0.0422(6) Uani 1 1 d .
H24A H -0.2044 -0.0112 0.2637 0.063 Uiso 1 1 calc R
H24B H -0.2174 0.0445 0.1905 0.063 Uiso 1 1 calc R
H24C H -0.2866 0.1145 0.2565 0.063 Uiso 1 1 calc R
C25 C -0.2458(2) 0.1133(2) 0.48687(11) 0.0324(5) Uani 1 1 d .
C26 C -0.3037(3) 0.2258(3) 0.52036(15) 0.0581(8) Uani 1 1 d .
H26A H -0.3660 0.2131 0.5621 0.087 Uiso 1 1 calc R
H26B H -0.3422 0.2812 0.4893 0.087 Uiso 1 1 calc R
H26C H -0.2403 0.2556 0.5312 0.087 Uiso 1 1 calc R
C27 C -0.1796(3) 0.0295(3) 0.53154(16) 0.0691(10) Uani 1 1 d .
H27A H -0.1371 -0.0401 0.5077 0.104 Uiso 1 1 calc R
H27B H -0.2386 0.0102 0.5732 0.104 Uiso 1 1 calc R
H27C H -0.1195 0.0634 0.5429 0.104 Uiso 1 1 calc R
C28 C -0.3502(3) 0.0658(3) 0.47699(16) 0.0692(10) Uani 1 1 d .
H28A H -0.3164 -0.0074 0.4559 0.104 Uiso 1 1 calc R
H28B H -0.3939 0.1201 0.4477 0.104 Uiso 1 1 calc R
H28C H -0.4072 0.0543 0.5211 0.104 Uiso 1 1 calc R
C29 C 0.30956(17) 0.35339(15) 0.10562(9) 0.0170(3) Uani 1 1 d .
C30 C 0.21713(17) 0.43946(16) 0.14003(9) 0.0183(4) Uani 1 1 d .
C31 C 0.17029(17) 0.54219(16) 0.10793(9) 0.0197(4) Uani 1 1 d .
C32 C 0.22023(18) 0.55486(17) 0.03818(10) 0.0215(4) Uani 1 1 d .
H32 H 0.1905 0.6237 0.0144 0.026 Uiso 1 1 calc R
C33 C 0.31201(17) 0.47102(17) 0.00159(9) 0.0195(4) Uani 1 1 d .
C34 C 0.35510(17) 0.36952(16) 0.03569(9) 0.0184(4) Uani 1 1 d .
H34 H 0.4157 0.3109 0.0114 0.022 Uiso 1 1 calc R
C35 C 0.07182(19) 0.63518(17) 0.14859(10) 0.0250(4) Uani 1 1 d .
C36 C 0.1284(2) 0.68052(19) 0.19632(11) 0.0328(5) Uani 1 1 d .
H36A H 0.1594 0.6171 0.2261 0.049 Uiso 1 1 calc R
H36B H 0.0658 0.7380 0.2239 0.049 Uiso 1 1 calc R
H36C H 0.1962 0.7154 0.1695 0.049 Uiso 1 1 calc R
C37 C -0.03910(19) 0.5860(2) 0.18986(12) 0.0324(5) Uani 1 1 d .
H37A H -0.0698 0.5508 0.1595 0.049 Uiso 1 1 calc R
H37B H -0.1040 0.6476 0.2122 0.049 Uiso 1 1 calc R
H37C H -0.0141 0.5281 0.2241 0.049 Uiso 1 1 calc R
C38 C 0.0252(2) 0.7356(2) 0.10217(12) 0.0385(6) Uani 1 1 d .
H38A H 0.0940 0.7690 0.0753 0.058 Uiso 1 1 calc R
H38B H -0.0361 0.7938 0.1298 0.058 Uiso 1 1 calc R
H38C H -0.0121 0.7081 0.0717 0.058 Uiso 1 1 calc R
C39 C 0.35799(18) 0.48833(17) -0.07626(9) 0.0206(4) Uani 1 1 d .
C40 C 0.3787(2) 0.60985(19) -0.09677(11) 0.0293(5) Uani 1 1 d .
H40A H 0.4130 0.6177 -0.1459 0.044 Uiso 1 1 calc R
H40B H 0.4360 0.6248 -0.0735 0.044 Uiso 1 1 calc R
H40C H 0.3003 0.6649 -0.0841 0.044 Uiso 1 1 calc R
C41 C 0.2611(2) 0.4682(2) -0.10816(11) 0.0308(5) Uani 1 1 d .
H41A H 0.2483 0.3902 -0.0952 0.046 Uiso 1 1 calc R
H41B H 0.2891 0.4783 -0.1576 0.046 Uiso 1 1 calc R
H41C H 0.1839 0.5231 -0.0921 0.046 Uiso 1 1 calc R
C42 C 0.4808(2) 0.4051(2) -0.10342(10) 0.0332(5) Uani 1 1 d .
H42A H 0.4688 0.3264 -0.0951 0.050 Uiso 1 1 calc R
H42B H 0.5409 0.4140 -0.0802 0.050 Uiso 1 1 calc R
H42C H 0.5108 0.4221 -0.1522 0.050 Uiso 1 1 calc R
C43 C 0.43380(17) 0.16126(15) 0.13513(9) 0.0169(3) Uani 1 1 d .
C44 C 0.42937(17) 0.08069(16) 0.19063(9) 0.0175(4) Uani 1 1 d .
C45 C 0.51094(17) -0.02453(16) 0.18951(9) 0.0186(4) Uani 1 1 d .
C46 C 0.60097(17) -0.04607(16) 0.12868(9) 0.0201(4) Uani 1 1 d .
H46 H 0.6582 -0.1174 0.1255 0.024 Uiso 1 1 calc R
C47 C 0.61085(17) 0.03239(16) 0.07225(9) 0.0184(4) Uani 1 1 d .
C48 C 0.52708(17) 0.13664(16) 0.07616(9) 0.0184(4) Uani 1 1 d .
H48 H 0.5334 0.1913 0.0385 0.022 Uiso 1 1 calc R
C49 C 0.49904(18) -0.11104(17) 0.25110(10) 0.0221(4) Uani 1 1 d .
C50 C 0.3763(2) -0.14763(19) 0.26428(12) 0.0300(5) Uani 1 1 d .
H50A H 0.3089 -0.0802 0.2726 0.045 Uiso 1 1 calc R
H50B H 0.3671 -0.2021 0.3040 0.045 Uiso 1 1 calc R
H50C H 0.3747 -0.1839 0.2246 0.045 Uiso 1 1 calc R
C51 C 0.50467(19) -0.05755(19) 0.31401(10) 0.0261(4) Uani 1 1 d .
H51A H 0.5821 -0.0322 0.3046 0.039 Uiso 1 1 calc R
H51B H 0.4996 -0.1146 0.3525 0.039 Uiso 1 1 calc R
H51C H 0.4358 0.0082 0.3249 0.039 Uiso 1 1 calc R
C52 C 0.6029(2) -0.21805(18) 0.23887(11) 0.0310(5) Uani 1 1 d .
H52A H 0.5988 -0.2563 0.2005 0.046 Uiso 1 1 calc R
H52B H 0.5942 -0.2704 0.2796 0.046 Uiso 1 1 calc R
H52C H 0.6822 -0.1958 0.2287 0.046 Uiso 1 1 calc R
C53 C 0.71694(17) 0.00624(17) 0.00827(9) 0.0200(4) Uani 1 1 d .
C54 C 0.83249(19) 0.0272(2) 0.02189(11) 0.0313(5) Uani 1 1 d .
H54A H 0.8518 -0.0236 0.0603 0.047 Uiso 1 1 calc R
H54B H 0.8187 0.1070 0.0325 0.047 Uiso 1 1 calc R
H54C H 0.9011 0.0117 -0.0184 0.047 Uiso 1 1 calc R
C55 C 0.7395(2) -0.11835(19) -0.00867(12) 0.0333(5) Uani 1 1 d .
H55A H 0.8034 -0.1316 -0.0512 0.050 Uiso 1 1 calc R
H55B H 0.6635 -0.1340 -0.0136 0.050 Uiso 1 1 calc R
H55C H 0.7661 -0.1692 0.0280 0.050 Uiso 1 1 calc R
C56 C 0.6895(2) 0.0827(2) -0.05364(10) 0.0313(5) Uani 1 1 d .
H56A H 0.7559 0.0604 -0.0940 0.047 Uiso 1 1 calc R
H56B H 0.6831 0.1628 -0.0461 0.047 Uiso 1 1 calc R
H56C H 0.6120 0.0738 -0.0603 0.047 Uiso 1 1 calc R

loop_
_atom_site_aniso_label
_atom_site_aniso_U_11
_atom_site_aniso_U_22
_atom_site_aniso_U_33
_atom_site_aniso_U_23
_atom_site_aniso_U_13
_atom_site_aniso_U_12
W1 0.01843(4) 0.01786(4) 0.01103(4) -0.00157(3) 0.00002(3) -0.00325(3)
N1 0.0231(8) 0.0205(8) 0.0129(7) -0.0017(6) -0.0018(6) -0.0029(7)
N2 0.0179(7) 0.0175(7) 0.0126(7) -0.0019(6) -0.0013(6) -0.0020(6)
O1 0.0244(7) 0.0243(7) 0.0131(6) -0.0028(5) -0.0021(5) -0.0069(6)
O2 0.0206(7) 0.0251(7) 0.0131(6) -0.0022(5) 0.0009(5) -0.0073(6)
O3 0.0225(7) 0.0184(6) 0.0136(6) -0.0012(5) 0.0003(5) -0.0012(5)
O4 0.0217(7) 0.0193(7) 0.0134(6) 0.0002(5) 0.0007(5) -0.0022(5)
C1 0.0270(10) 0.0233(10) 0.0144(9) -0.0022(7) -0.0038(7) -0.0027(8)
C2 0.0262(10) 0.0199(9) 0.0147(9) -0.0017(7) -0.0052(7) 0.0015(8)
C3 0.0281(10) 0.0225(10) 0.0206(10) -0.0029(8) -0.0083(8) 0.0001(8)
C4 0.0372(12) 0.0332(12) 0.0199(10) -0.0061(8) -0.0119(9) -0.0020(10)
C5 0.0392(12) 0.0402(13) 0.0165(10) -0.0055(9) -0.0064(9) -0.0037(10)
C6 0.0341(12) 0.0384(12) 0.0162(10) -0.0022(8) -0.0020(8) -0.0091(10)
C7 0.0320(11) 0.0339(12) 0.0253(11) -0.0056(9) -0.0093(9) -0.0087(10)
C8 0.0307(12) 0.0538(16) 0.0423(14) -0.0161(12) -0.0076(11) -0.0035(12)
C9 0.0533(15) 0.0365(13) 0.0358(13) 0.0037(10) -0.0143(11) -0.0237(12)
C10 0.0452(15) 0.0591(17) 0.0374(14) -0.0133(12) -0.0144(11) -0.0202(13)
C11 0.0580(17) 0.0670(18) 0.0146(11) -0.0080(11) -0.0066(10) -0.0163(14)
C12 0.103(3) 0.165(4) 0.0212(14) -0.029(2) 0.0182(16) -0.078(3)
C13 0.166(4) 0.074(2) 0.0203(14) -0.0046(14) -0.026(2) 0.026(3)
C14 0.0569(18) 0.076(2) 0.0320(14) -0.0259(14) -0.0060(13) 0.0001(16)
C15 0.0214(9) 0.0196(9) 0.0177(9) -0.0002(7) -0.0001(7) -0.0017(8)
C16 0.0193(9) 0.0186(9) 0.0154(9) -0.0008(7) 0.0026(7) -0.0010(7)
C17 0.0215(9) 0.0196(9) 0.0224(10) -0.0032(7) -0.0001(8) -0.0032(8)
C18 0.0228(10) 0.0239(10) 0.0286(11) -0.0033(8) 0.0028(8) -0.0064(8)
C19 0.0279(11) 0.0241(10) 0.0230(10) -0.0002(8) 0.0050(8) -0.0070(9)
C20 0.0301(11) 0.0275(10) 0.0156(9) -0.0001(8) 0.0014(8) -0.0059(9)
C21 0.0248(10) 0.0337(11) 0.0250(10) -0.0092(9) 0.0016(8) -0.0103(9)
C22 0.0328(12) 0.0383(13) 0.0370(13) -0.0185(10) 0.0046(10) -0.0111(11)
C23 0.0365(13) 0.0479(14) 0.0278(12) -0.0026(10) -0.0111(10) -0.0110(11)
C24 0.0326(12) 0.0591(17) 0.0396(14) -0.0180(12) 0.0014(10) -0.0233(12)
C25 0.0324(12) 0.0381(12) 0.0209(10) 0.0025(9) 0.0069(9) -0.0148(10)
C26 0.0558(18) 0.0564(18) 0.0428(16) -0.0019(13) 0.0176(13) -0.0112(15)
C27 0.0544(19) 0.074(2) 0.0533(19) 0.0286(17) 0.0088(15) -0.0089(17)
C28 0.061(2) 0.101(3) 0.0434(17) -0.0054(17) 0.0142(15) -0.045(2)
C29 0.0174(8) 0.0167(9) 0.0165(9) -0.0002(7) -0.0040(7) -0.0041(7)
C30 0.0196(9) 0.0213(9) 0.0137(8) -0.0024(7) -0.0019(7) -0.0061(7)
C31 0.0188(9) 0.0201(9) 0.0186(9) -0.0034(7) -0.0030(7) -0.0024(7)
C32 0.0235(10) 0.0206(9) 0.0190(9) 0.0015(7) -0.0061(8) -0.0030(8)
C33 0.0209(9) 0.0230(9) 0.0152(9) -0.0008(7) -0.0046(7) -0.0061(8)
C34 0.0187(9) 0.0208(9) 0.0148(8) -0.0032(7) -0.0021(7) -0.0036(7)
C35 0.0264(10) 0.0232(10) 0.0190(9) -0.0016(8) -0.0013(8) 0.0017(8)
C36 0.0439(13) 0.0230(11) 0.0280(11) -0.0073(9) -0.0050(10) -0.0025(10)
C37 0.0219(10) 0.0367(12) 0.0302(12) -0.0024(9) 0.0001(9) 0.0019(9)
C38 0.0433(14) 0.0299(12) 0.0272(11) -0.0003(9) -0.0020(10) 0.0117(10)
C39 0.0231(9) 0.0234(10) 0.0130(8) 0.0006(7) -0.0031(7) -0.0032(8)
C40 0.0337(11) 0.0325(11) 0.0215(10) 0.0041(8) -0.0055(9) -0.0115(10)
C41 0.0376(12) 0.0360(12) 0.0217(10) -0.0018(9) -0.0109(9) -0.0095(10)
C42 0.0326(12) 0.0405(13) 0.0160(10) 0.0016(9) -0.0003(8) 0.0032(10)
C43 0.0185(9) 0.0166(9) 0.0152(8) -0.0009(7) -0.0037(7) -0.0037(7)
C44 0.0188(9) 0.0198(9) 0.0131(8) -0.0019(7) -0.0007(7) -0.0063(7)
C45 0.0204(9) 0.0186(9) 0.0169(9) 0.0002(7) -0.0043(7) -0.0055(7)
C46 0.0190(9) 0.0193(9) 0.0202(9) -0.0025(7) -0.0049(7) -0.0003(7)
C47 0.0169(9) 0.0223(9) 0.0161(9) -0.0034(7) -0.0028(7) -0.0050(7)
C48 0.0194(9) 0.0203(9) 0.0147(8) -0.0010(7) -0.0021(7) -0.0053(7)
C49 0.0231(10) 0.0197(9) 0.0203(9) 0.0036(7) -0.0028(7) -0.0043(8)
C50 0.0289(11) 0.0256(11) 0.0342(12) 0.0052(9) -0.0057(9) -0.0099(9)
C51 0.0262(10) 0.0306(11) 0.0186(10) 0.0045(8) -0.0035(8) -0.0064(9)
C52 0.0331(12) 0.0249(11) 0.0268(11) 0.0049(8) -0.0034(9) 0.0008(9)
C53 0.0175(9) 0.0232(9) 0.0166(9) -0.0037(7) -0.0021(7) -0.0007(7)
C54 0.0213(10) 0.0472(14) 0.0247(11) -0.0048(9) -0.0013(8) -0.0097(10)
C55 0.0362(12) 0.0298(11) 0.0279(11) -0.0099(9) 0.0029(9) -0.0044(10)
C56 0.0247(10) 0.0417(13) 0.0169(10) 0.0000(9) 0.0012(8) 0.0046(9)

loop_
_atom_type_symbol
_atom_type_description
_atom_type_scat_dispersion_real
_atom_type_scat_dispersion_imag
_atom_type_scat_source
C C 0.0033 0.0016 'International Tables Vol C Tables 4.2.6.8 and 6.1.1.4'
H H 0.0000 0.0000 'International Tables Vol C Tables 4.2.6.8 and 6.1.1.4'
N N 0.0061 0.0033 'International Tables Vol C Tables 4.2.6.8 and 6.1.1.4'
O O 0.0106 0.0060 'International Tables Vol C Tables 4.2.6.8 and 6.1.1.4'
W W -0.8490 6.8722 'International Tables Vol C Tables 4.2.6.8 and 6.1.1.4'

loop_
_geom_angle_atom_site_label_1
_geom_angle_atom_site_label_2
_geom_angle_atom_site_label_3
_geom_angle
O1 W1 O2 152.82(6)
O1 W1 O3 91.75(6)
O2 W1 O3 92.86(6)
O1 W1 O4 94.01(6)
O2 W1 O4 93.99(6)
O3 W1 O4 152.87(6)
O1 W1 N2 104.80(6)
O2 W1 N2 102.31(6)
O3 W1 N2 76.37(6)
O4 W1 N2 76.53(6)
O1 W1 N1 76.55(6)
O2 W1 N1 76.54(6)
O3 W1 N1 107.65(6)
O4 W1 N1 99.47(6)
N2 W1 N1 175.81(6)
C15 N1 C1 126.47(16)
C15 N1 W1 116.74(12)
C1 N1 W1 116.77(12)
C43 N2 C29 126.26(15)
C43 N2 W1 116.85(12)
C29 N2 W1 116.89(12)
C2 O1 W1 122.29(12)
C16 O2 W1 122.08(12)
C30 O3 W1 122.02(11)
C44 O4 W1 121.98(11)
C6 C1 C2 118.44(19)
C6 C1 N1 130.99(19)
C2 C1 N1 110.52(16)
O1 C2 C3 122.31(18)
O1 C2 C1 113.87(17)
C3 C2 C1 123.76(18)
C2 C3 C4 115.4(2)
C2 C3 C7 120.80(18)
C4 C3 C7 123.72(19)
C3 C4 C5 123.2(2)
C6 C5 C4 118.99(19)
C6 C5 C11 121.0(2)
C4 C5 C11 120.0(2)
C5 C6 C1 120.1(2)
C3 C7 C9 108.91(18)
C3 C7 C10 111.85(18)
C9 C7 C10 107.4(2)
C3 C7 C8 110.51(19)
C9 C7 C8 110.1(2)
C10 C7 C8 108.0(2)
C12 C11 C13 112.6(3)
C12 C11 C14 105.8(3)
C13 C11 C14 108.5(3)
C12 C11 C5 111.9(2)
C13 C11 C5 107.9(2)
C14 C11 C5 110.1(2)
C20 C15 C16 118.07(18)
C20 C15 N1 131.46(18)
C16 C15 N1 110.46(16)
O2 C16 C17 122.57(17)
O2 C16 C15 113.86(17)
C17 C16 C15 123.58(17)
C16 C17 C18 115.94(18)
C16 C17 C21 120.87(17)
C18 C17 C21 123.19(18)
C19 C18 C17 122.72(19)
C20 C19 C18 119.08(18)
C20 C19 C25 119.08(19)
C18 C19 C25 121.83(19)
C19 C20 C15 120.60(19)
C24 C21 C17 111.81(17)
C24 C21 C23 107.8(2)
C17 C21 C23 110.21(17)
C24 C21 C22 107.87(19)
C17 C21 C22 109.17(19)
C23 C21 C22 109.92(19)
C27 C25 C26 110.5(3)
C27 C25 C28 109.0(3)
C26 C25 C28 107.1(2)
C27 C25 C19 109.9(2)
C26 C25 C19 107.93(19)
C28 C25 C19 112.4(2)
C34 C29 C30 118.87(17)
C34 C29 N2 130.49(17)
C30 C29 N2 110.62(16)
O3 C30 C31 123.42(17)
O3 C30 C29 113.52(16)
C31 C30 C29 123.05(17)
C30 C31 C32 115.83(17)
C30 C31 C35 120.82(17)
C32 C31 C35 123.34(17)
C31 C32 C33 123.16(18)
C34 C33 C32 118.95(17)
C34 C33 C39 120.69(17)
C32 C33 C39 120.23(17)
C33 C34 C29 120.11(17)
C38 C35 C36 108.49(19)
C38 C35 C31 111.71(16)
C36 C35 C31 108.50(17)
C38 C35 C37 107.62(18)
C36 C35 C37 110.08(17)
C31 C35 C37 110.42(17)
C41 C39 C40 109.50(17)
C41 C39 C42 109.64(17)
C40 C39 C42 107.38(17)
C41 C39 C33 108.39(16)
C40 C39 C33 110.62(16)
C42 C39 C33 111.31(16)
C48 C43 C44 118.60(17)
C48 C43 N2 130.58(17)
C44 C43 N2 110.79(15)
O4 C44 C45 122.94(16)
O4 C44 C43 113.57(16)
C45 C44 C43 123.48(17)
C44 C45 C46 115.62(17)
C44 C45 C49 121.18(16)
C46 C45 C49 123.18(17)
C45 C46 C47 123.14(18)
C48 C47 C46 118.89(17)
C48 C47 C53 120.56(17)
C46 C47 C53 120.47(17)
C47 C48 C43 120.23(17)
C45 C49 C52 111.49(16)
C45 C49 C50 108.73(16)
C52 C49 C50 108.45(17)
C45 C49 C51 110.44(16)
C52 C49 C51 107.69(17)
C50 C49 C51 110.02(17)
C54 C53 C55 109.14(18)
C54 C53 C56 109.40(17)
C55 C53 C56 107.68(17)
C54 C53 C47 108.14(16)
C55 C53 C47 110.94(16)
C56 C53 C47 111.51(16)

loop_
_geom_bond_atom_site_label_1
_geom_bond_atom_site_label_2
_geom_bond_distance
W1 O1 1.9057(13)
W1 O2 1.9061(13)
W1 O3 1.9123(13)
W1 O4 1.9130(13)
W1 N2 2.0380(15)
W1 N1 2.0449(15)
N1 C15 1.415(3)
N1 C1 1.416(2)
N2 C43 1.413(2)
N2 C29 1.413(2)
O1 C2 1.363(2)
O2 C16 1.365(2)
O3 C30 1.363(2)
O4 C44 1.365(2)
C1 C6 1.394(3)
C1 C2 1.400(3)
C2 C3 1.392(3)
C3 C4 1.396(3)
C3 C7 1.530(3)
C4 C5 1.398(3)
C5 C6 1.394(3)
C5 C11 1.541(3)
C7 C9 1.536(3)
C7 C10 1.536(3)
C7 C8 1.537(3)
C11 C12 1.524(4)
C11 C13 1.525(4)
C11 C14 1.533(4)
C15 C20 1.392(3)
C15 C16 1.402(3)
C16 C17 1.389(3)
C17 C18 1.398(3)
C17 C21 1.532(3)
C18 C19 1.394(3)
C19 C20 1.390(3)
C19 C25 1.548(3)
C21 C24 1.532(3)
C21 C23 1.535(3)
C21 C22 1.537(3)
C25 C27 1.498(4)
C25 C26 1.521(4)
C25 C28 1.529(4)
C29 C34 1.395(2)
C29 C30 1.401(3)
C30 C31 1.392(3)
C31 C32 1.395(3)
C31 C35 1.536(3)
C32 C33 1.400(3)
C33 C34 1.388(3)
C33 C39 1.546(3)
C35 C38 1.533(3)
C35 C36 1.536(3)
C35 C37 1.539(3)
C39 C41 1.528(3)
C39 C40 1.530(3)
C39 C42 1.539(3)
C43 C48 1.394(2)
C43 C44 1.401(2)
C44 C45 1.389(3)
C45 C46 1.398(3)
C45 C49 1.533(3)
C46 C47 1.399(3)
C47 C48 1.390(3)
C47 C53 1.540(2)
C49 C52 1.534(3)
C49 C50 1.535(3)
C49 C51 1.541(3)
C53 C54 1.527(3)
C53 C55 1.531(3)
C53 C56 1.537(3)

loop_
_geom_torsion_atom_site_label_1
_geom_torsion_atom_site_label_2
_geom_torsion_atom_site_label_3
_geom_torsion_atom_site_label_4
_geom_torsion
O1 W1 N1 C15 -178.63(14)
O2 W1 N1 C15 5.13(13)
O3 W1 N1 C15 93.85(14)
O4 W1 N1 C15 -86.74(14)
N2 W1 N1 C15 -69.4(9)
O1 W1 N1 C1 -0.02(13)
O2 W1 N1 C1 -176.26(15)
O3 W1 N1 C1 -87.54(14)
O4 W1 N1 C1 91.87(14)
N2 W1 N1 C1 109.2(8)
O1 W1 N2 C43 85.79(13)
O2 W1 N2 C43 -96.04(13)
O3 W1 N2 C43 173.98(14)
O4 W1 N2 C43 -4.84(12)
N1 W1 N2 C43 -22.5(9)
O1 W1 N2 C29 -94.89(13)
O2 W1 N2 C29 83.28(13)
O3 W1 N2 C29 -6.70(12)
O4 W1 N2 C29 174.48(14)
N1 W1 N2 C29 156.8(8)
O2 W1 O1 C2 7.6(2)
O3 W1 O1 C2 107.34(14)
O4 W1 O1 C2 -99.19(14)
N2 W1 O1 C2 -176.31(13)
N1 W1 O1 C2 -0.40(14)
O1 W1 O2 C16 -13.0(2)
O3 W1 O2 C16 -112.42(14)
O4 W1 O2 C16 93.84(14)
N2 W1 O2 C16 170.92(13)
N1 W1 O2 C16 -4.95(13)
O1 W1 O3 C30 111.58(14)
O2 W1 O3 C30 -95.21(14)
O4 W1 O3 C30 9.3(2)
N2 W1 O3 C30 6.77(13)
N1 W1 O3 C30 -171.99(13)
O1 W1 O4 C44 -100.06(14)
O2 W1 O4 C44 105.93(13)
O3 W1 O4 C44 1.7(2)
N2 W1 O4 C44 4.22(13)
N1 W1 O4 C44 -177.07(13)
C15 N1 C1 C6 -3.9(3)
W1 N1 C1 C6 177.64(19)
C15 N1 C1 C2 178.84(17)
W1 N1 C1 C2 0.4(2)
W1 O1 C2 C3 -176.85(14)
W1 O1 C2 C1 0.7(2)
C6 C1 C2 O1 -178.31(18)
N1 C1 C2 O1 -0.7(2)
C6 C1 C2 C3 -0.8(3)
N1 C1 C2 C3 176.88(18)
O1 C2 C3 C4 179.30(18)
C1 C2 C3 C4 2.0(3)
O1 C2 C3 C7 2.1(3)
C1 C2 C3 C7 -175.24(19)
C2 C3 C4 C5 -1.9(3)
C7 C3 C4 C5 175.2(2)
C3 C4 C5 C6 0.7(4)
C3 C4 C5 C11 180.0(2)
C4 C5 C6 C1 0.6(3)
C11 C5 C6 C1 -178.6(2)
C2 C1 C6 C5 -0.6(3)
N1 C1 C6 C5 -177.7(2)
C2 C3 C7 C9 59.5(3)
C4 C3 C7 C9 -117.5(2)
C2 C3 C7 C10 178.1(2)
C4 C3 C7 C10 1.1(3)
C2 C3 C7 C8 -61.6(3)
C4 C3 C7 C8 121.4(2)
C6 C5 C11 C12 -17.6(4)
C4 C5 C11 C12 163.2(3)
C6 C5 C11 C13 106.8(3)
C4 C5 C11 C13 -72.4(4)
C6 C5 C11 C14 -134.9(3)
C4 C5 C11 C14 45.9(3)
C1 N1 C15 C20 -3.9(3)
W1 N1 C15 C20 174.56(18)
C1 N1 C15 C16 176.95(17)
W1 N1 C15 C16 -4.6(2)
W1 O2 C16 C17 -175.55(14)
W1 O2 C16 C15 3.9(2)
C20 C15 C16 O2 -178.54(17)
N1 C15 C16 O2 0.7(2)
C20 C15 C16 C17 0.9(3)
N1 C15 C16 C17 -179.82(18)
O2 C16 C17 C18 179.00(18)
C15 C16 C17 C18 -0.4(3)
O2 C16 C17 C21 0.0(3)
C15 C16 C17 C21 -179.43(19)
C16 C17 C18 C19 -0.1(3)
C21 C17 C18 C19 178.9(2)
C17 C18 C19 C20 0.1(3)
C17 C18 C19 C25 179.5(2)
C18 C19 C20 C15 0.4(3)
C25 C19 C20 C15 -179.00(19)
C16 C15 C20 C19 -0.9(3)
N1 C15 C20 C19 -180.0(2)
C16 C17 C21 C24 -180.0(2)
C18 C17 C21 C24 1.1(3)
C16 C17 C21 C23 -60.1(3)
C18 C17 C21 C23 121.0(2)
C16 C17 C21 C22 60.7(3)
C18 C17 C21 C22 -118.2(2)
C20 C19 C25 C27 -60.6(3)
C18 C19 C25 C27 120.0(3)
C20 C19 C25 C26 60.0(3)
C18 C19 C25 C26 -119.4(3)
C20 C19 C25 C28 177.8(2)
C18 C19 C25 C28 -1.6(3)
C43 N2 C29 C34 6.7(3)
W1 N2 C29 C34 -172.52(16)
C43 N2 C29 C30 -174.98(17)
W1 N2 C29 C30 5.8(2)
W1 O3 C30 C31 174.06(14)
W1 O3 C30 C29 -5.6(2)
C34 C29 C30 O3 178.03(16)
N2 C29 C30 O3 -0.5(2)
C34 C29 C30 C31 -1.7(3)
N2 C29 C30 C31 179.82(17)
O3 C30 C31 C32 -179.00(17)
C29 C30 C31 C32 0.6(3)
O3 C30 C31 C35 2.3(3)
C29 C30 C31 C35 -178.01(18)
C30 C31 C32 C33 -0.2(3)
C35 C31 C32 C33 178.43(19)
C31 C32 C33 C34 0.8(3)
C31 C32 C33 C39 176.68(18)
C32 C33 C34 C29 -1.8(3)
C39 C33 C34 C29 -177.66(17)
C30 C29 C34 C33 2.2(3)
N2 C29 C34 C33 -179.63(18)
C30 C31 C35 C38 -174.54(19)
C32 C31 C35 C38 6.9(3)
C30 C31 C35 C36 65.9(2)
C32 C31 C35 C36 -112.6(2)
C30 C31 C35 C37 -54.8(2)
C32 C31 C35 C37 126.6(2)
C34 C33 C39 C41 100.4(2)
C32 C33 C39 C41 -75.4(2)
C34 C33 C39 C40 -139.55(19)
C32 C33 C39 C40 44.6(2)
C34 C33 C39 C42 -20.3(3)
C32 C33 C39 C42 163.90(19)
C29 N2 C43 C48 7.3(3)
W1 N2 C43 C48 -173.44(16)
C29 N2 C43 C44 -174.48(16)
W1 N2 C43 C44 4.8(2)
W1 O4 C44 C45 176.25(14)
W1 O4 C44 C43 -2.8(2)
C48 C43 C44 O4 177.02(16)
N2 C43 C44 O4 -1.4(2)
C48 C43 C44 C45 -2.1(3)
N2 C43 C44 C45 179.48(17)
O4 C44 C45 C46 -178.38(17)
C43 C44 C45 C46 0.6(3)
O4 C44 C45 C49 3.0(3)
C43 C44 C45 C49 -177.96(17)
C44 C45 C46 C47 0.7(3)
C49 C45 C46 C47 179.22(18)
C45 C46 C47 C48 -0.5(3)
C45 C46 C47 C53 176.28(17)
C46 C47 C48 C43 -1.0(3)
C53 C47 C48 C43 -177.77(17)
C44 C43 C48 C47 2.2(3)
N2 C43 C48 C47 -179.68(18)
C44 C45 C49 C52 -177.31(18)
C46 C45 C49 C52 4.2(3)
C44 C45 C49 C50 63.2(2)
C46 C45 C49 C50 -115.3(2)
C44 C45 C49 C51 -57.6(2)
C46 C45 C49 C51 123.9(2)
C48 C47 C53 C54 99.4(2)
C46 C47 C53 C54 -77.3(2)
C48 C47 C53 C55 -140.99(19)
C46 C47 C53 C55 42.3(2)
C48 C47 C53 C56 -21.0(3)
C46 C47 C53 C56 162.34(18)
